data_2001766
loop_
_publ_author_name
'Schumann, H.'
'G\"orlitz, F. H.'
'Sch\"afers, M.'

_publ_section_title
;
 Structure of dichloro(pentabenzylcyclopentadienyl)phosphine
;
_journal_issue 4
_journal_name_full 'Acta Crystallographica Section C'
_journal_page_first 688
_journal_page_last 690
_journal_paper_doi 10.1107/S0108270192009351
_journal_volume 49
_journal_year 1993
_chemical_formula_sum 'C40 H35 Cl2 P'
_chemical_formula_weight 617.60
_space_group_IT_number 14
_space_group_name_Hall '-P 2yn'
_space_group_name_H-M_alt 'P 1 21/n 1'
_symmetry_cell_setting monoclinic
_symmetry_space_group_name_Hall '-P 2yn'
_symmetry_space_group_name_H-M 'P 1 21/n 1'
_cell_angle_alpha 90
_cell_angle_beta 103.42(2)
_cell_angle_gamma 90
_cell_formula_units_Z 4
_cell_length_a 11.463(3)
_cell_length_b 18.641(6)
_cell_length_c 15.762(5)
_cell_volume 3276.1(17)
_diffrn_radiation_type Mo
_diffrn_radiation_wavelength 0.71069
_exptl_absorpt_coefficient_mu 0.23
_exptl_crystal_density_diffrn 1.25
_exptl_crystal_F_000 1296
_cod_data_source_file hu1004.cif
_cod_data_source_block hu1004_structure_1_of_1
_cod_original_cell_volume 3276(2)
_cod_original_formula_sum 'C40 H35 Cl2 P1'
_cod_database_code 2001766

loop_
_space_group_symop_id
_space_group_symop_operation_xyz
1 x,y,z
2 -x+1/2,y+1/2,-z+1/2
3 -x,-y,-z
4 x+1/2,-y+1/2,z+1/2

loop_
_atom_site_label
_atom_site_fract_x
_atom_site_fract_y
_atom_site_fract_z
P1 .06006(8) .07906(4) .83968(5)
Cl1 .14609(9) -.00874(4) .90841(6)
Cl2 -.11110(10) .05284(4) .85350(10)
C1 .1069(2) .15370(10) .9191(2)
C2 .0302(2) .21220(10) .8668(2)
C3 .0979(2) .24780(10) .8205(2)
C4 .2212(2) .22300(10) .8461(2)
C5 .2303(2) .16810(10) .9026(2)
C11 .0980(3) .1399(2) 1.0138(2)
C12 .1106(3) .20640(10) 1.0695(2)
C13 .2129(3) .2485(2) 1.0846(2)
C14 .2213(3) .3107(2) 1.1329(2)
C15 .1287(4) .3315(2) 1.1684(2)
C16 .0279(4) .2901(2) 1.1559(2)
C17 .0197(3) .2280(2) 1.1074(2)
C21 -.0985(3) .2267(2) .8689(2)
C22 -.1319(3) .30470(10) .8719(2)
C23 -.0692(4) .3500(2) .9336(2)
C24 -.1066(6) .4212(2) .9368(3)
C25 -.2043(5) .4453(2) .8764(4)
C26 -.2664(4) .4011(2) .8144(4)
C27 -.2314(3) .3308(2) .8132(2)
C31 .0565(3) .3032(2) .7504(2)
C32 .0876(2) .2836(2) .6650(2)
C33 .0610(3) .2175(2) .6277(2)
C34 .0914(4) .2005(2) .5499(2)
C35 .1495(4) .2492(3) .5103(3)
C36 .1760(3) .3155(3) .5460(2)
C37 .1448(3) .3328(2) .6227(2)
C41 .3244(3) .2594(2) .8197(2)
C42 .3439(2) .33600(10) .8500(2)
C43 .2980(3) .3629(2) .9171(2)
C44 .3186(4) .4329(2) .9451(3)
C45 .3882(4) .4761(2) .9061(3)
C46 .4341(4) .4499(2) .8412(3)
C47 .4126(3) .3810(2) .8124(2)
C51 .3435(3) .1275(2) .9418(2)
C52 .4013(3) .08550(10) .8799(2)
C53 .3519(3) .0765(2) .7925(2)
C54 .4074(4) .0354(2) .7400(3)
C55 .5149(4) .0038(2) .7754(4)
C56 .5668(4) .0131(2) .8609(3)
C57 .5105(3) .0528(2) .9135(2)
H13 .2738 .2330 1.0638
H15 .1394 .3733 1.2029
H17 -.0462 .1978 1.0997
H24 -.0511 .4486 .9773
H26 -.3394 .4221 .7675
H33 .0207 .1838 .6542
H35 .1720 .2381 .4632
H37 .1628 .3799 .6474
H44 .2878 .4478 .9976
H46 .4801 .4788 .8106
H53 .2811 .0977 .7680
H55 .5494 -.0215 .7406
H57 .5459 .0588 .9779
H11A .1567 .1061 1.0372
H21B -.1425 .2045 .8231
H31A -.0246 .3082 .7398
H41B .3142 .2551 .7572
H51A .4005 .1611 .9705
H14 .2953 .3373 1.1396
H16 -.0393 .3025 1.1822
H23 .0018 .3340 .9700
H25 -.2238 .4966 .8806
H27 -.2723 .2955 .7769
H34 .0654 .1570 .5287
H36 .2182 .3535 .5228
H43 .2551 .3295 .9444
H45 .4014 .5211 .9273
H47 .4461 .3604 .7627
H54 .3719 .0316 .6761
H56 .6418 -.0062 .8846
H11B .0250 .1157 1.0141
H21A -.1178 .1996 .9173
H31B .0957 .3522 .7703
H41A .3935 .2312 .8402
H51B .3253 .0941 .9846

loop_
_geom_angle_atom_site_label_1
_geom_angle_atom_site_label_2
_geom_angle_atom_site_label_3
_geom_angle
Cl1 P1 Cl2 96.03(5)
Cl1 P1 C1 102.10(10)
Cl2 P1 C1 103.70(10)
C11 C1 P1 116.8(2)
C2 C1 P1 97.50(10)
C5 C1 P1 98.8(2)
C2 C1 C5 103.1(2)
C1 C2 C3 108.1(2)
C2 C3 C4 109.6(2)
C3 C4 C5 110.3(2)
C4 C5 C1 108.3(2)
C2 C1 C11 119.1(2)
C1 C11 C12 114.0(2)
C11 C12 C13 122.0(3)
C11 C12 C17 120.8(3)
C1 C2 C21 124.4(2)
C3 C2 C21 127.5(2)
C2 C21 C22 115.6(2)
C21 C22 C23 121.6(3)
C21 C22 C27 119.7(3)
C2 C3 C31 127.4(3)
C4 C3 C31 122.9(3)
C3 C31 C32 112.7(3)
C31 C32 C33 121.7(3)
C31 C32 C37 120.1(3)
C3 C4 C41 123.8(2)
C5 C4 C41 125.6(2)
C4 C41 C42 114.1(3)
C41 C42 C43 122.2(3)
C41 C42 C47 120.0(3)
C1 C5 C51 126.2(2)
C4 C5 C51 125.6(3)
C5 C51 C52 117.2(2)
C51 C52 C53 124.6(3)
C51 C52 C57 118.1(3)
C5 C1 C11 117.8(2)

loop_
_geom_bond_atom_site_label_1
_geom_bond_atom_site_label_2
_geom_bond_distance
P1 Cl1 2.0810(10)
P1 Cl2 2.0810(10)
P1 C1 1.866(2)
C1 C2 1.518(3)
C1 C5 1.518(4)
C1 C11 1.542(4)
C2 C3 1.354(4)
C2 C21 1.507(4)
C3 C4 1.453(4)
C3 C31 1.508(4)
C4 C5 1.345(4)
C4 C41 1.503(5)
C5 C51 1.506(4)
C11 C12 1.506(4)
C12 C13 1.385(4)
C12 C17 1.374(5)
C13 C14 1.379(5)
C14 C15 1.364(6)
C15 C16 1.365(6)
C16 C17 1.379(5)
C21 C22 1.507(4)
C22 C23 1.361(4)
C22 C27 1.380(4)
C23 C24 1.398(6)
C24 C25 1.367(7)
C25 C26 1.350(7)
C26 C27 1.371(6)
C31 C32 1.514(4)
C32 C33 1.368(4)
C32 C37 1.384(4)
C33 C34 1.386(6)
C34 C35 1.360(6)
C35 C36 1.363(7)
C36 C37 1.375(5)
C41 C42 1.507(4)
C42 C43 1.379(5)
C42 C47 1.375(5)
C43 C44 1.379(6)
C44 C45 1.374(7)
C45 C46 1.346(8)
C46 C47 1.364(6)
C51 C52 1.517(5)
C52 C53 1.373(4)
C52 C57 1.383(4)
C53 C54 1.384(6)
C54 C55 1.363(6)
C55 C56 1.353(7)
C56 C57 1.377(6)
